data_7114363
loop_
_publ_author_name
'Yang, S. Y.'
'Long, L. S.'
'Huang, R. B.'
'Zheng, L. S.'

_publ_section_title
;
 [Zn8(SiO4)(C8H4O4)6]n: the firstborn of a
 metallosilicate\^a&#x20AC;&#x201C;organic hybrid material family (C8H4O4
 = isophthalate)
;
_journal_issue 5
_journal_name_full 'Chemical Communications'
_journal_page_first 472
_journal_paper_doi 10.1039/b110557d
_journal_year 2002
_chemical_formula_sum 'C48 H28 O30 Si Zn8'
_chemical_formula_weight 1635.75
_chemical_name_systematic
; 
? 
;
_space_group_IT_number 86
_symmetry_cell_setting tetragonal
_symmetry_space_group_name_Hall '-P 4bc'
_symmetry_space_group_name_H-M 'P 42/n :2'
_atom_sites_solution_hydrogens geom
_atom_sites_solution_primary direct
_atom_sites_solution_secondary difmap
_audit_creation_method SHELXL-97
_cell_angle_alpha 90.00
_cell_angle_beta 90.00
_cell_angle_gamma 90.00
_cell_formula_units_Z 2
_cell_length_a 13.7409(19)
_cell_length_b 13.7409(19)
_cell_length_c 14.976(3)
_cell_measurement_reflns_used 25
_cell_measurement_temperature 298(2)
_cell_measurement_theta_max 15
_cell_measurement_theta_min 13
_cell_volume 2827.7(8)
_computing_cell_refinement 'Bruker FRAMBO'
_computing_data_collection 'Bruker FRAMBO'
_computing_data_reduction 'Bruker SHELXTL'
_computing_molecular_graphics 'Bruker SHELXTL'
_computing_publication_material 'Bruker SHELXTL'
_computing_structure_refinement 'SHELXL-97 (Sheldrick, 1997)'
_computing_structure_solution 'SHELXS-97 (Sheldrick, 1990)'
_diffrn_ambient_temperature 298(2)
_diffrn_measured_fraction_theta_full 0.999
_diffrn_measured_fraction_theta_max 0.999
_diffrn_measurement_device_type 'Enraf Nonius CAD4'
_diffrn_measurement_method 'phi and omega scans'
_diffrn_radiation_monochromator graphite
_diffrn_radiation_source 'fine-focus sealed tube'
_diffrn_radiation_type MoK\a
_diffrn_radiation_wavelength 0.71073
_diffrn_reflns_av_R_equivalents 0.0352
_diffrn_reflns_av_sigmaI/netI 0.0660
_diffrn_reflns_limit_h_max 10
_diffrn_reflns_limit_h_min -16
_diffrn_reflns_limit_k_max 10
_diffrn_reflns_limit_k_min -16
_diffrn_reflns_limit_l_max 18
_diffrn_reflns_limit_l_min -2
_diffrn_reflns_number 3008
_diffrn_reflns_theta_full 25.98
_diffrn_reflns_theta_max 25.98
_diffrn_reflns_theta_min 2.01
_diffrn_standards_decay_% none
_diffrn_standards_interval_count 200
_diffrn_standards_interval_time 3600
_diffrn_standards_number 3
_exptl_absorpt_coefficient_mu 3.447
_exptl_absorpt_correction_T_max 0.99852
_exptl_absorpt_correction_T_min 0.91868
_exptl_absorpt_correction_type none
_exptl_crystal_colour 'pale yellow'
_exptl_crystal_density_diffrn 1.921
_exptl_crystal_density_meas ?
_exptl_crystal_density_method 'not measured'
_exptl_crystal_description octahedron
_exptl_crystal_F_000 1620
_exptl_crystal_size_max 0.50
_exptl_crystal_size_mid 0.50
_exptl_crystal_size_min 0.43
_refine_diff_density_max 0.713
_refine_diff_density_min -0.432
_refine_diff_density_rms 0.109
_refine_ls_extinction_method none
_refine_ls_goodness_of_fit_ref 1.039
_refine_ls_hydrogen_treatment mixed
_refine_ls_matrix_type full
_refine_ls_number_parameters 202
_refine_ls_number_reflns 2764
_refine_ls_number_restraints 0
_refine_ls_restrained_S_all 1.039
_refine_ls_R_factor_all 0.0836
_refine_ls_R_factor_gt 0.0502
_refine_ls_shift/su_max 0.007
_refine_ls_shift/su_mean 0.000
_refine_ls_structure_factor_coef Fsqd
_refine_ls_weighting_details 'calc w=1/[\s^2^(Fo^2^)+(0.0478P)^2^+2.2708P] where P=(Fo^2^+2Fc^2^)/3'
_refine_ls_weighting_scheme calc
_refine_ls_wR_factor_gt 0.1055
_refine_ls_wR_factor_ref 0.1194
_reflns_number_gt 1891
_reflns_number_total 2764
_reflns_threshold_expression >2sigma(I)
_cod_data_source_file b110557d.txt
_cod_data_source_block p4n
_cod_depositor_comments
;
The following automatic conversions were performed:

'_symmetry_cell_setting' value 'Tetragonal' changed to 'tetragonal'
according to
/usr/data/users/saulius/automatic-downloads/retrospective/RSC/lib/dictionaries/cif_core.dic
dictionary named 'cif_core.dic' version 2.4.2 from 2011-04-26.

Automatic conversion script
Id: cif_fix_values 2281 2013-09-26 08:29:07Z andrius 

The following automatic conversions were performed:

'_exptl_crystal_density_meas' value 'not measured' was changed to '?'
- the value is perceived as not measured.

Automatic conversion script
Id: cif_fix_values 3008 2015-01-20 13:52:24Z robertas 
;
_cod_original_sg_symbol_H-M P4(2)/n
_cod_database_code 7114363

loop_
_symmetry_equiv_pos_as_xyz
'x, y, z'
'-x+1/2, -y+1/2, z'
'-y, x+1/2, z+1/2'
'y+1/2, -x, z+1/2'
'-x, -y, -z'
'x-1/2, y-1/2, -z'
'y, -x-1/2, -z-1/2'
'-y-1/2, x, -z-1/2'

loop_
_atom_site_label
_atom_site_type_symbol
_atom_site_fract_x
_atom_site_fract_y
_atom_site_fract_z
_atom_site_U_iso_or_equiv
_atom_site_adp_type
_atom_site_occupancy
_atom_site_symmetry_multiplicity
_atom_site_calc_flag
_atom_site_refinement_flags
Zn1 Zn 0.11914(5) 0.11553(5) 0.37818(5) 0.0306(2) Uani 1 1 d .
Zn2 Zn 0.04150(5) 0.31659(5) 0.32479(4) 0.0274(2) Uani 1 1 d .
O1 O 0.0729(4) 0.1576(3) 0.4934(3) 0.0474(13) Uani 1 1 d .
Si1 Si 0.2500 0.2500 0.2500 0.0216(7) Uani 1 4 d S
O2 O 0.0082(3) 0.2988(3) 0.4507(3) 0.0429(12) Uani 1 1 d .
O3 O -0.0578(3) 0.5433(3) 0.6788(3) 0.0392(11) Uani 1 1 d .
O4 O -0.0680(3) 0.4994(3) 0.8228(3) 0.0421(12) Uani 1 1 d .
O5 O 0.2013(4) 0.0038(3) 0.3823(3) 0.0513(14) Uani 1 1 d .
O6 O 0.2127(3) -0.0712(3) 0.2515(3) 0.0428(12) Uani 1 1 d .
O7 O 0.1533(3) 0.2312(3) 0.3098(3) 0.0278(9) Uani 1 1 d .
C1 C 0.0315(5) 0.2372(5) 0.5087(4) 0.0359(15) Uani 1 1 d .
C2 C -0.0144(4) 0.3561(4) 0.6268(4) 0.0302(14) Uani 1 1 d .
H2 H -0.0211 0.4036 0.5830 0.036 Uiso 1 1 calc R
C3 C 0.0109(5) 0.2618(5) 0.6030(4) 0.0327(15) Uani 1 1 d .
C4 C 0.0201(6) 0.1913(5) 0.6692(4) 0.0459(19) Uani 1 1 d .
H4 H 0.0379 0.1282 0.6540 0.055 Uiso 1 1 calc R
C5 C 0.0027(6) 0.2152(5) 0.7579(5) 0.052(2) Uani 1 1 d .
H5 H 0.0075 0.1677 0.8019 0.062 Uiso 1 1 calc R
C6 C -0.0216(5) 0.3089(5) 0.7805(4) 0.0406(17) Uani 1 1 d .
H6 H -0.0325 0.3249 0.8400 0.049 Uiso 1 1 calc R
C7 C -0.0298(5) 0.3794(4) 0.7155(4) 0.0296(14) Uani 1 1 d .
C8 C -0.0551(4) 0.4821(5) 0.7418(4) 0.0308(14) Uani 1 1 d .
C9 C 0.2141(5) -0.0710(5) 0.3348(5) 0.0362(15) Uani 1 1 d .
C10 C 0.2500 -0.2500 0.3354(6) 0.033(2) Uani 1 2 d S
H10 H 0.2500 -0.2500 0.2733 0.040 Uiso 1 2 calc SR
C11 C 0.2333(5) -0.1636(5) 0.3827(4) 0.0346(15) Uani 1 1 d .
C12 C 0.2332(6) -0.1650(6) 0.4752(5) 0.060(2) Uani 1 1 d .
H12 H 0.2216 -0.1080 0.5070 0.072 Uiso 1 1 calc R
C13 C 0.2500 -0.2500 0.5195(7) 0.076(4) Uani 1 2 d S
H13 H 0.2500 -0.2500 0.5816 0.091 Uiso 1 2 calc SR
O1W O 0.261(2) 0.137(2) 0.4781(19) 0.103(9) Uiso 0.25 1 d P
H1WA H 0.2470 0.0797 0.4950 0.154 Uiso 0.25 1 d PR
H1WB H 0.2995 0.1328 0.4342 0.154 Uiso 0.25 1 d PR
O2W O 0.2500 0.2500 0.620(3) 0.27(2) Uani 0.50 2 d SP
H2WA H 0.1935 0.2301 0.6057 0.400 Uiso 0.25 1 d PR
H2WB H 0.2825 0.2572 0.5722 0.400 Uiso 0.25 1 d PR

loop_
_atom_site_aniso_label
_atom_site_aniso_U_11
_atom_site_aniso_U_22
_atom_site_aniso_U_33
_atom_site_aniso_U_23
_atom_site_aniso_U_13
_atom_site_aniso_U_12
Zn1 0.0389(5) 0.0228(4) 0.0301(4) -0.0009(3) 0.0058(3) 0.0015(3)
Zn2 0.0278(4) 0.0307(4) 0.0236(4) 0.0018(3) 0.0011(3) 0.0062(3)
O1 0.081(4) 0.033(3) 0.028(2) -0.002(2) 0.008(2) 0.013(3)
Si1 0.0196(10) 0.0196(10) 0.0257(17) 0.000 0.000 0.000
O2 0.052(3) 0.053(3) 0.024(2) 0.006(2) 0.011(2) 0.013(2)
O3 0.056(3) 0.026(2) 0.035(3) 0.001(2) -0.001(2) 0.008(2)
O4 0.055(3) 0.043(3) 0.029(2) -0.006(2) 0.001(2) 0.011(2)
O5 0.063(3) 0.032(3) 0.059(3) -0.006(3) -0.006(3) 0.017(2)
O6 0.051(3) 0.032(3) 0.045(3) 0.012(2) -0.002(2) 0.001(2)
O7 0.029(2) 0.022(2) 0.032(2) 0.0037(18) 0.0046(19) 0.0014(17)
C1 0.041(4) 0.034(4) 0.033(4) -0.002(3) -0.002(3) -0.002(3)
C2 0.036(4) 0.029(3) 0.026(3) 0.005(3) 0.005(3) 0.000(3)
C3 0.043(4) 0.030(3) 0.025(3) -0.001(3) 0.004(3) 0.003(3)
C4 0.086(6) 0.026(4) 0.027(3) 0.005(3) 0.003(4) 0.011(4)
C5 0.094(6) 0.033(4) 0.029(4) 0.015(3) 0.009(4) 0.006(4)
C6 0.064(5) 0.031(4) 0.026(3) 0.002(3) 0.004(3) 0.000(3)
C7 0.035(4) 0.029(3) 0.025(3) 0.000(3) 0.003(3) 0.003(3)
C8 0.028(3) 0.035(4) 0.030(4) 0.002(3) 0.001(3) -0.002(3)
C9 0.027(3) 0.038(4) 0.043(4) 0.001(3) 0.000(3) 0.002(3)
C10 0.030(5) 0.039(5) 0.031(5) 0.000 0.000 0.007(4)
C11 0.036(4) 0.033(4) 0.035(4) 0.000(3) 0.007(3) 0.006(3)
C12 0.099(7) 0.044(5) 0.037(4) -0.012(4) 0.009(4) 0.018(4)
C13 0.149(13) 0.049(7) 0.028(6) 0.000 0.000 0.024(8)
O2W 0.15(3) 0.41(7) 0.24(4) 0.000 0.000 -0.10(4)

loop_
_atom_type_symbol
_atom_type_description
_atom_type_scat_dispersion_real
_atom_type_scat_dispersion_imag
_atom_type_scat_source
C C 0.0033 0.0016 'International Tables Vol C Tables 4.2.6.8 and 6.1.1.4'
H H 0.0000 0.0000 'International Tables Vol C Tables 4.2.6.8 and 6.1.1.4'
O O 0.0106 0.0060 'International Tables Vol C Tables 4.2.6.8 and 6.1.1.4'
Si Si 0.0817 0.0704 'International Tables Vol C Tables 4.2.6.8 and 6.1.1.4'
Zn Zn 0.2839 1.4301 'International Tables Vol C Tables 4.2.6.8 and 6.1.1.4'

loop_
_geom_angle_atom_site_label_1
_geom_angle_atom_site_label_2
_geom_angle_atom_site_label_3
_geom_angle
_geom_angle_site_symmetry_1
_geom_angle_site_symmetry_3
O5 Zn1 O1 114.1(2) . .
O5 Zn1 O7 122.1(2) . .
O1 Zn1 O7 107.79(18) . .
O5 Zn1 O4 104.1(2) . 4_454
O1 Zn1 O4 101.7(2) . 4_454
O7 Zn1 O4 104.59(18) . 4_454
O5 Zn1 O1W 67.1(7) . .
O1 Zn1 O1W 71.4(7) . .
O7 Zn1 O1W 91.8(7) . .
O4 Zn1 O1W 163.6(7) 4_454 .
O5 Zn1 Zn2 159.98(17) . .
O1 Zn1 Zn2 81.29(14) . .
O7 Zn1 Zn2 38.00(11) . .
O4 Zn1 Zn2 84.10(14) 4_454 .
O1W Zn1 Zn2 108.9(7) . .
O3 Zn2 O7 120.31(18) 5_566 .
O3 Zn2 O2 100.2(2) 5_566 .
O7 Zn2 O2 102.75(18) . .
O3 Zn2 O6 106.13(19) 5_566 7_566
O7 Zn2 O6 115.53(18) . 7_566
O2 Zn2 O6 110.5(2) . 7_566
O3 Zn2 Zn1 149.48(14) 5_566 .
O7 Zn2 Zn1 38.04(11) . .
O2 Zn2 Zn1 73.61(14) . .
O6 Zn2 Zn1 103.94(14) 7_566 .
C1 O1 Zn1 125.1(4) . .
O7 Si1 O7 107.72(14) 2 7_566
O7 Si1 O7 107.72(13) 2 8_656
O7 Si1 O7 113.0(3) 7_566 8_656
O7 Si1 O7 113.0(3) 2 .
O7 Si1 O7 107.72(13) 7_566 .
O7 Si1 O7 107.72(14) 8_656 .
C1 O2 Zn2 133.8(4) . .
C8 O3 Zn2 132.7(4) . 5_566
C8 O4 Zn1 128.3(4) . 3
C9 O5 Zn1 136.0(5) . .
C9 O6 Zn2 125.6(5) . 8_656
Si1 O7 Zn2 127.9(2) . .
Si1 O7 Zn1 128.1(2) . .
Zn2 O7 Zn1 103.96(18) . .
O2 C1 O1 125.3(6) . .
O2 C1 C3 117.2(6) . .
O1 C1 C3 117.4(6) . .
C7 C2 C3 120.0(6) . .
C2 C3 C4 119.3(6) . .
C2 C3 C1 120.4(6) . .
C4 C3 C1 120.2(6) . .
C5 C4 C3 120.1(6) . .
C6 C5 C4 120.0(6) . .
C5 C6 C7 120.3(6) . .
C6 C7 C2 120.2(6) . .
C6 C7 C8 119.6(6) . .
C2 C7 C8 120.2(5) . .
O4 C8 O3 126.4(6) . .
O4 C8 C7 117.7(6) . .
O3 C8 C7 115.9(5) . .
O6 C9 O5 124.3(7) . .
O6 C9 C11 118.9(6) . .
O5 C9 C11 116.8(6) . .
C11 C10 C11 119.2(9) 2_545 .
C12 C11 C10 119.6(7) . .
C12 C11 C9 119.6(6) . .
C10 C11 C9 120.7(6) . .
C13 C12 C11 119.9(8) . .
C12 C13 C12 121.7(10) 2_545 .

loop_
_geom_bond_atom_site_label_1
_geom_bond_atom_site_label_2
_geom_bond_distance
_geom_bond_site_symmetry_2
Zn1 O5 1.906(5) .
Zn1 O1 1.927(4) .
Zn1 O7 1.948(4) .
Zn1 O4 1.956(4) 4_454
Zn1 O1W 2.47(3) .
Zn1 Zn2 3.0676(11) .
Zn2 O3 1.938(4) 5_566
Zn2 O7 1.946(4) .
Zn2 O2 1.956(4) .
Zn2 O6 1.966(4) 7_566
O1 C1 1.254(8) .
Si1 O7 1.623(4) 2
Si1 O7 1.623(4) 7_566
Si1 O7 1.623(4) 8_656
Si1 O7 1.623(4) .
O2 C1 1.254(7) .
O3 C8 1.265(7) .
O3 Zn2 1.938(4) 5_566
O4 C8 1.249(7) .
O4 Zn1 1.956(4) 3
O5 C9 1.263(8) .
O6 C9 1.248(7) .
O6 Zn2 1.966(4) 8_656
C1 C3 1.480(9) .
C2 C7 1.383(8) .
C2 C3 1.388(8) .
C3 C4 1.391(8) .
C4 C5 1.389(9) .
C5 C6 1.373(9) .
C6 C7 1.378(8) .
C7 C8 1.505(8) .
C9 C11 1.485(9) .
C10 C11 1.401(8) 2_545
C10 C11 1.401(8) .
C11 C12 1.385(9) .
C12 C13 1.363(9) .
C13 C12 1.363(9) 2_545
